data_4306386
loop_
_publ_author_name
'Remle \,Celenligil-\,Cetin'
'Patrina Paraskevopoulou'
'Nikolia Lalioti'
'Yiannis Sanakis'
'Richard J. Staples'
'Nigam P. Rath'
'Pericles Stavropoulos'

_publ_section_title
;
Metalloradical Complexes of Manganese and Chromium Featuring an Oxidatively
Rearranged Ligand
;
_journal_name_full 'Inorganic Chemistry'
_journal_page_first 10998
_journal_page_last 11009
_journal_paper_doi 10.1021/ic801219u
_journal_volume 47
_journal_year 2008
_chemical_formula_sum 'C56.5 H69.5 Cl Cr N4 O'
_chemical_formula_weight 908.11
_chemical_name_systematic
; 
 ? 
;
_space_group_IT_number 2
_symmetry_cell_setting triclinic
_symmetry_space_group_name_Hall '-P 1'
_symmetry_space_group_name_H-M 'P -1'
_atom_sites_solution_hydrogens geom
_atom_sites_solution_primary direct
_atom_sites_solution_secondary difmap
_audit_creation_method SHELXL-97
_cell_angle_alpha 81.0380(10)
_cell_angle_beta 83.8510(10)
_cell_angle_gamma 75.6920(10)
_cell_formula_units_Z 2
_cell_length_a 10.4052(6)
_cell_length_b 16.2284(10)
_cell_length_c 16.2419(10)
_cell_measurement_temperature 293(2)
_cell_volume 2618.3(3)
_computing_cell_refinement 'SMART (BRUKER, V5.054, 1998)'
_computing_data_collection 'ASTRO (BRUKER, V5.007, 1997)'
_computing_data_reduction 'SAINT (BRUKER, V6.01, 1999)'
_computing_molecular_graphics 'SHELXTL (BRUKER, 2006)'
_computing_publication_material 'SHELXTL (BRUKER, 2006)'
_computing_structure_refinement 'SHELXTL (BRUKER, 2006)'
_computing_structure_solution 'SHELXS-97 (Sheldrick, 1990)'
_diffrn_ambient_temperature 293(2)
_diffrn_measured_fraction_theta_full 0.991
_diffrn_measured_fraction_theta_max 0.991
_diffrn_measurement_method '\w, 0.3 deg'
_diffrn_radiation_monochromator graphite
_diffrn_radiation_source 'fine-focus sealed tube'
_diffrn_radiation_type MoK\a
_diffrn_radiation_wavelength 0.71073
_diffrn_reflns_av_R_equivalents 0.0472
_diffrn_reflns_av_sigmaI/netI 0.1340
_diffrn_reflns_limit_h_max 7
_diffrn_reflns_limit_h_min -12
_diffrn_reflns_limit_k_max 19
_diffrn_reflns_limit_k_min -19
_diffrn_reflns_limit_l_max 17
_diffrn_reflns_limit_l_min -19
_diffrn_reflns_number 14087
_diffrn_reflns_theta_full 25.00
_diffrn_reflns_theta_max 25.00
_diffrn_reflns_theta_min 1.27
_diffrn_standards_decay_% <1
_diffrn_standards_interval_count 0
_diffrn_standards_number 0
_exptl_absorpt_coefficient_mu 0.310
_exptl_absorpt_correction_T_max 0.9454
_exptl_absorpt_correction_T_min 0.8189
_exptl_absorpt_correction_type 'Empirical, SADABS'
_exptl_absorpt_process_details SADABS
_exptl_crystal_colour dark_red
_exptl_crystal_density_diffrn 1.152
_exptl_crystal_density_method 'not measured'
_exptl_crystal_description plate
_exptl_crystal_F_000 971
_exptl_crystal_size_max 0.18
_exptl_crystal_size_mid 0.12
_exptl_crystal_size_min 0.08
_refine_diff_density_max 0.595
_refine_diff_density_min -0.359
_refine_diff_density_rms 0.074
_refine_ls_extinction_method none
_refine_ls_goodness_of_fit_ref 1.006
_refine_ls_hydrogen_treatment noref
_refine_ls_matrix_type full
_refine_ls_number_parameters 586
_refine_ls_number_reflns 9151
_refine_ls_number_restraints 27
_refine_ls_restrained_S_all 1.004
_refine_ls_R_factor_all 0.1417
_refine_ls_R_factor_gt 0.0646
_refine_ls_shift/su_max 0.000
_refine_ls_shift/su_mean 0.000
_refine_ls_structure_factor_coef Fsqd
_refine_ls_weighting_details 'calc w=1/[\s^2^(Fo^2^)+(0.0749P)^2^+0.0000P] where P=(Fo^2^+2Fc^2^)/3'
_refine_ls_weighting_scheme calc
_refine_ls_wR_factor_gt 0.1486
_refine_ls_wR_factor_ref 0.1823
_reflns_number_gt 4721
_reflns_number_total 9151
_reflns_threshold_expression >2sigma(I)
_cod_data_source_file ic801219u_si_006.cif
_cod_data_source_block ps87t
_cod_depositor_comments
;
The following automatic conversions were performed:
'_symmetry_cell_setting' value 'Triclinic' changed to 'triclinic'
according to '/home/saulius/struct/CIF-dictionaries/cif_core.dic'
dictionary named 'cif_core.dic' version 2.4.1 from 2010-06-29.

Automatic conversion script
Id: cif_fix_enum 1527 2010-12-29 10:47:43Z saulius 
;
_cod_original_formula_sum 'C56.50 H69.50 Cl Cr N4 O'
_cod_database_code 4306386

loop_
_symmetry_equiv_pos_as_xyz
'x, y, z'
'-x, -y, -z'

loop_
_atom_site_label
_atom_site_type_symbol
_atom_site_fract_x
_atom_site_fract_y
_atom_site_fract_z
_atom_site_U_iso_or_equiv
_atom_site_adp_type
_atom_site_occupancy
_atom_site_symmetry_multiplicity
_atom_site_calc_flag
_atom_site_refinement_flags
_atom_site_disorder_assembly
_atom_site_disorder_group
Cr1 Cr 0.53951(8) 0.25521(5) 0.09523(4) 0.0292(2) Uani 1 1 d . . .
Cl1 Cl 0.46930(13) 0.34682(7) -0.02634(7) 0.0391(3) Uani 1 1 d . . .
O1 O 0.6630(3) 0.33706(18) 0.10636(18) 0.0337(8) Uani 1 1 d . . .
N1 N 0.4261(4) 0.1835(2) 0.0754(2) 0.0307(9) Uani 1 1 d . . .
N2 N 0.3801(4) 0.3051(2) 0.1629(2) 0.0355(10) Uani 1 1 d . . .
N3 N 0.6859(4) 0.1624(2) 0.0252(2) 0.0271(9) Uani 1 1 d . . .
N4 N 0.6240(4) 0.1737(2) 0.1923(2) 0.0304(9) Uani 1 1 d . . .
C1 C 0.7501(5) 0.0922(3) 0.0877(3) 0.0266(11) Uani 1 1 d . . .
C2 C 0.7128(5) 0.1013(3) 0.1717(3) 0.0275(11) Uani 1 1 d . . .
C3 C 0.7749(5) 0.0317(3) 0.2310(3) 0.0378(13) Uani 1 1 d . . .
H3A H 0.7522 0.0337 0.2877 0.045 Uiso 1 1 calc R . .
C4 C 0.8672(5) -0.0377(3) 0.2058(3) 0.0392(13) Uani 1 1 d . . .
H4A H 0.9063 -0.0815 0.2459 0.047 Uiso 1 1 calc R . .
C5 C 0.9034(5) -0.0438(3) 0.1222(3) 0.0388(13) Uani 1 1 d . . .
H5A H 0.9666 -0.0910 0.1059 0.047 Uiso 1 1 calc R . .
C6 C 0.8436(5) 0.0216(3) 0.0632(3) 0.0321(12) Uani 1 1 d . . .
H6A H 0.8663 0.0182 0.0067 0.039 Uiso 1 1 calc R . .
C7 C 0.5999(5) 0.1306(3) -0.0234(3) 0.0286(11) Uani 1 1 d . . .
C8 C 0.4660(5) 0.1398(3) 0.0055(3) 0.0296(11) Uani 1 1 d . . .
C9 C 0.3828(5) 0.1125(3) -0.0411(3) 0.0352(12) Uani 1 1 d . . .
H9A H 0.2932 0.1192 -0.0237 0.042 Uiso 1 1 calc R . .
C10 C 0.4318(5) 0.0758(3) -0.1126(3) 0.0403(13) Uani 1 1 d . . .
H10A H 0.3749 0.0586 -0.1432 0.048 Uiso 1 1 calc R . .
C11 C 0.5643(6) 0.0645(3) -0.1388(3) 0.0411(13) Uani 1 1 d . . .
H11A H 0.5972 0.0386 -0.1864 0.049 Uiso 1 1 calc R . .
C12 C 0.6497(5) 0.0921(3) -0.0939(3) 0.0361(12) Uani 1 1 d . . .
H12A H 0.7394 0.0845 -0.1115 0.043 Uiso 1 1 calc R . .
C13 C 0.7825(4) 0.2049(3) -0.0255(3) 0.0253(10) Uani 1 1 d . . .
C14 C 0.7597(5) 0.2465(3) -0.1050(3) 0.0326(11) Uani 1 1 d . . .
H14A H 0.6829 0.2456 -0.1290 0.039 Uiso 1 1 calc R . .
C15 C 0.8493(5) 0.2893(3) -0.1492(3) 0.0374(12) Uani 1 1 d . . .
H15A H 0.8315 0.3165 -0.2029 0.045 Uiso 1 1 calc R . .
C16 C 0.9658(5) 0.2934(3) -0.1167(3) 0.0340(12) Uani 1 1 d . . .
C17 C 0.9865(5) 0.2524(3) -0.0359(3) 0.0334(12) Uani 1 1 d . . .
H17A H 1.0621 0.2544 -0.0112 0.040 Uiso 1 1 calc R . .
C18 C 0.8969(5) 0.2084(3) 0.0091(3) 0.0303(11) Uani 1 1 d . . .
H18A H 0.9139 0.1811 0.0629 0.036 Uiso 1 1 calc R . .
C19 C 1.0601(5) 0.3434(3) -0.1675(3) 0.0471(14) Uani 1 1 d . . .
C20 C 0.9841(7) 0.4384(3) -0.1882(4) 0.082(2) Uani 1 1 d . . .
H20A H 0.9094 0.4412 -0.2194 0.123 Uiso 1 1 calc R . .
H20B H 1.0425 0.4704 -0.2209 0.123 Uiso 1 1 calc R . .
H20C H 0.9533 0.4624 -0.1372 0.123 Uiso 1 1 calc R . .
C21 C 1.1779(6) 0.3439(4) -0.1187(4) 0.074(2) Uani 1 1 d . . .
H21A H 1.2279 0.2861 -0.1044 0.111 Uiso 1 1 calc R . .
H21B H 1.1456 0.3692 -0.0686 0.111 Uiso 1 1 calc R . .
H21C H 1.2340 0.3767 -0.1526 0.111 Uiso 1 1 calc R . .
C22 C 1.1126(8) 0.3045(5) -0.2476(4) 0.104(3) Uani 1 1 d . . .
H22A H 1.0392 0.3045 -0.2788 0.155 Uiso 1 1 calc R . .
H22B H 1.1628 0.2467 -0.2339 0.155 Uiso 1 1 calc R . .
H22C H 1.1687 0.3379 -0.2806 0.155 Uiso 1 1 calc R . .
C23 C 0.5698(5) 0.1682(3) 0.2774(3) 0.0314(11) Uani 1 1 d . . .
C24 C 0.6273(5) 0.1948(3) 0.3395(3) 0.0408(13) Uani 1 1 d . . .
H24A H 0.7035 0.2158 0.3259 0.049 Uiso 1 1 calc R . .
C25 C 0.5718(6) 0.1902(3) 0.4211(3) 0.0474(14) Uani 1 1 d . . .
H25A H 0.6125 0.2080 0.4612 0.057 Uiso 1 1 calc R . .
C26 C 0.4580(6) 0.1602(3) 0.4453(3) 0.0422(14) Uani 1 1 d . . .
C27 C 0.4061(5) 0.1310(3) 0.3836(3) 0.0422(13) Uani 1 1 d . . .
H27A H 0.3317 0.1083 0.3977 0.051 Uiso 1 1 calc R . .
C28 C 0.4600(5) 0.1341(3) 0.3018(3) 0.0347(12) Uani 1 1 d . . .
H28A H 0.4219 0.1130 0.2628 0.042 Uiso 1 1 calc R . .
C29 C 0.3945(6) 0.1616(4) 0.5340(3) 0.0566(17) Uani 1 1 d . . .
C30 C 0.2917(10) 0.1119(6) 0.5536(4) 0.145(4) Uani 1 1 d . . .
H30A H 0.2557 0.1157 0.6102 0.217 Uiso 1 1 calc R . .
H30B H 0.3305 0.0529 0.5471 0.217 Uiso 1 1 calc R . .
H30C H 0.2220 0.1346 0.5163 0.217 Uiso 1 1 calc R . .
C31 C 0.4955(9) 0.1236(6) 0.5974(4) 0.129(4) Uani 1 1 d . . .
H31A H 0.4524 0.1251 0.6526 0.194 Uiso 1 1 calc R . .
H31B H 0.5623 0.1561 0.5905 0.194 Uiso 1 1 calc R . .
H31C H 0.5363 0.0652 0.5895 0.194 Uiso 1 1 calc R . .
C32 C 0.3407(10) 0.2535(4) 0.5482(4) 0.130(4) Uani 1 1 d . . .
H32A H 0.2996 0.2555 0.6039 0.196 Uiso 1 1 calc R . .
H32B H 0.2760 0.2814 0.5086 0.196 Uiso 1 1 calc R . .
H32C H 0.4121 0.2824 0.5411 0.196 Uiso 1 1 calc R . .
C33 C 0.3073(5) 0.1926(3) 0.1221(3) 0.0333(12) Uani 1 1 d . . .
C34 C 0.2819(5) 0.2624(3) 0.1707(3) 0.0356(12) Uani 1 1 d . . .
C35 C 0.1634(5) 0.2795(4) 0.2224(3) 0.0455(14) Uani 1 1 d . . .
H35A H 0.1434 0.3263 0.2519 0.055 Uiso 1 1 calc R . .
C36 C 0.0787(5) 0.2270(4) 0.2286(3) 0.0548(16) Uani 1 1 d . . .
H36A H 0.0010 0.2385 0.2632 0.066 Uiso 1 1 calc R . .
C37 C 0.1038(5) 0.1561(4) 0.1849(3) 0.0497(14) Uani 1 1 d . . .
H37A H 0.0452 0.1202 0.1922 0.060 Uiso 1 1 calc R . .
C38 C 0.2160(5) 0.1400(3) 0.1310(3) 0.0421(13) Uani 1 1 d . . .
H38A H 0.2316 0.0942 0.1003 0.051 Uiso 1 1 calc R . .
C39 C 0.3741(5) 0.3757(3) 0.2076(3) 0.0335(12) Uani 1 1 d . . .
C40 C 0.3668(5) 0.3669(3) 0.2943(3) 0.0416(13) Uani 1 1 d . . .
H40A H 0.3508 0.3170 0.3257 0.050 Uiso 1 1 calc R . .
C41 C 0.3832(5) 0.4322(3) 0.3333(3) 0.0440(14) Uani 1 1 d . . .
H41A H 0.3762 0.4256 0.3914 0.053 Uiso 1 1 calc R . .
C42 C 0.4097(5) 0.5076(3) 0.2904(3) 0.0391(13) Uani 1 1 d . . .
C43 C 0.4088(5) 0.5172(3) 0.2041(3) 0.0390(13) Uani 1 1 d . . .
H43A H 0.4193 0.5685 0.1728 0.047 Uiso 1 1 calc R . .
C44 C 0.3925(5) 0.4522(3) 0.1636(3) 0.0371(12) Uani 1 1 d . . .
H44A H 0.3940 0.4601 0.1056 0.045 Uiso 1 1 calc R . .
C45 C 0.4462(6) 0.5734(3) 0.3363(3) 0.0468(14) Uani 1 1 d . . .
C46 C 0.5744(7) 0.5316(4) 0.3788(4) 0.083(2) Uani 1 1 d . . .
H46A H 0.5624 0.4818 0.4165 0.125 Uiso 1 1 calc R . .
H46B H 0.5965 0.5717 0.4093 0.125 Uiso 1 1 calc R . .
H46C H 0.6450 0.5147 0.3372 0.125 Uiso 1 1 calc R . .
C47 C 0.3351(7) 0.6023(4) 0.4023(4) 0.076(2) Uani 1 1 d . . .
H47A H 0.3195 0.5531 0.4395 0.114 Uiso 1 1 calc R . .
H47B H 0.2554 0.6313 0.3754 0.114 Uiso 1 1 calc R . .
H47C H 0.3607 0.6406 0.4334 0.114 Uiso 1 1 calc R . .
C48 C 0.4703(7) 0.6531(3) 0.2782(3) 0.0642(18) Uani 1 1 d . . .
H48A H 0.3908 0.6818 0.2510 0.096 Uiso 1 1 calc R . .
H48B H 0.5413 0.6360 0.2370 0.096 Uiso 1 1 calc R . .
H48C H 0.4939 0.6913 0.3104 0.096 Uiso 1 1 calc R . .
C49 C 0.7185(5) 0.3397(3) 0.1845(3) 0.0435(13) Uani 1 1 d . . .
H49A H 0.7887 0.2888 0.1977 0.052 Uiso 1 1 calc R . .
H49B H 0.6502 0.3431 0.2302 0.052 Uiso 1 1 calc R . .
C50 C 0.7731(6) 0.4193(3) 0.1699(3) 0.0555(16) Uani 1 1 d . . .
H50A H 0.7063 0.4688 0.1854 0.067 Uiso 1 1 calc R . .
H50B H 0.8502 0.4115 0.2015 0.067 Uiso 1 1 calc R . .
C51 C 0.8108(6) 0.4299(3) 0.0770(3) 0.0563(16) Uani 1 1 d . . .
H51A H 0.8140 0.4887 0.0559 0.068 Uiso 1 1 calc R . .
H51B H 0.8960 0.3921 0.0636 0.068 Uiso 1 1 calc R . .
C52 C 0.6996(5) 0.4050(3) 0.0429(3) 0.0426(13) Uani 1 1 d . . .
H52A H 0.6244 0.4539 0.0348 0.051 Uiso 1 1 calc R . .
H52B H 0.7285 0.3835 -0.0101 0.051 Uiso 1 1 calc R . .
C1S C -0.004(2) 0.5397(12) 0.5027(16) 0.297(9) Uani 1 1 d U . .
H1SA H 0.0404 0.5615 0.4522 0.357 Uiso 1 1 d R . .
H1SB H -0.0977 0.5644 0.4998 0.357 Uiso 1 1 d R . .
C2S C 0.0187(19) 0.5733(15) 0.5687(14) 0.297(9) Uani 1 1 d U . .
H2SA H 0.0830 0.5276 0.5983 0.357 Uiso 1 1 calc R . .
H2SB H -0.0636 0.5786 0.6038 0.357 Uiso 1 1 calc R . .
C3S C 0.0620(19) 0.6511(12) 0.5743(12) 0.298(9) Uani 1 1 d U . .
H3SA H 0.0883 0.6490 0.6296 0.446 Uiso 1 1 calc R . .
H3SB H -0.0099 0.7003 0.5626 0.446 Uiso 1 1 calc R . .
H3SC H 0.1360 0.6551 0.5344 0.446 Uiso 1 1 calc R . .
C4S C 0.874(2) 0.1014(15) 0.6262(13) 0.272(10) Uani 0.50 1 d PDU . .
H4SA H 0.8556 0.0945 0.6857 0.408 Uiso 0.50 1 calc PR . .
H4SB H 0.7927 0.1262 0.5996 0.408 Uiso 0.50 1 calc PR . .
H4SC H 0.9342 0.1385 0.6110 0.408 Uiso 0.50 1 calc PR . .
C5S C 0.932(2) 0.0214(11) 0.6003(13) 0.270(10) Uani 0.50 1 d PDU . .
H5SA H 0.8720 -0.0168 0.6153 0.324 Uiso 0.50 1 calc PR . .
H5SB H 1.0142 -0.0044 0.6269 0.324 Uiso 0.50 1 calc PR . .
C6S C 0.957(2) 0.0352(15) 0.5135(13) 0.270(10) Uani 0.50 1 d PDU . .
H6SA H 1.0061 0.0787 0.4992 0.324 Uiso 0.50 1 d PR . .
H6SB H 0.8725 0.0523 0.4889 0.324 Uiso 0.50 1 d PR . .

loop_
_atom_site_aniso_label
_atom_site_aniso_U_11
_atom_site_aniso_U_22
_atom_site_aniso_U_33
_atom_site_aniso_U_23
_atom_site_aniso_U_13
_atom_site_aniso_U_12
Cr1 0.0293(5) 0.0282(4) 0.0299(4) -0.0031(3) -0.0030(3) -0.0063(4)
Cl1 0.0411(8) 0.0377(7) 0.0361(7) 0.0022(5) -0.0080(6) -0.0068(6)
O1 0.037(2) 0.0321(17) 0.0338(18) -0.0027(14) -0.0041(15) -0.0122(16)
N1 0.027(2) 0.029(2) 0.035(2) -0.0047(17) -0.0023(19) -0.0054(19)
N2 0.039(3) 0.036(2) 0.031(2) -0.0055(18) -0.0042(19) -0.004(2)
N3 0.027(2) 0.030(2) 0.025(2) -0.0022(16) -0.0031(17) -0.0088(19)
N4 0.033(2) 0.030(2) 0.027(2) -0.0072(17) 0.0017(18) -0.005(2)
C1 0.028(3) 0.024(2) 0.027(2) -0.0004(19) -0.005(2) -0.004(2)
C2 0.029(3) 0.028(3) 0.026(3) -0.002(2) -0.002(2) -0.008(2)
C3 0.047(3) 0.035(3) 0.028(3) 0.000(2) -0.001(2) -0.006(3)
C4 0.041(3) 0.035(3) 0.036(3) 0.002(2) -0.007(2) -0.001(3)
C5 0.038(3) 0.028(3) 0.045(3) -0.002(2) 0.005(3) -0.003(2)
C6 0.035(3) 0.032(3) 0.031(3) -0.006(2) 0.004(2) -0.010(2)
C7 0.029(3) 0.029(3) 0.028(3) -0.001(2) -0.003(2) -0.008(2)
C8 0.036(3) 0.025(2) 0.029(3) 0.002(2) -0.005(2) -0.011(2)
C9 0.030(3) 0.037(3) 0.043(3) -0.004(2) -0.006(2) -0.016(3)
C10 0.048(4) 0.041(3) 0.039(3) -0.005(2) -0.007(3) -0.022(3)
C11 0.060(4) 0.035(3) 0.032(3) -0.009(2) -0.006(3) -0.015(3)
C12 0.035(3) 0.038(3) 0.035(3) -0.004(2) 0.000(2) -0.009(3)
C13 0.023(3) 0.022(2) 0.030(3) -0.0052(19) 0.002(2) -0.003(2)
C14 0.029(3) 0.034(3) 0.036(3) -0.003(2) -0.005(2) -0.009(2)
C15 0.044(3) 0.037(3) 0.032(3) 0.000(2) -0.002(2) -0.014(3)
C16 0.032(3) 0.027(3) 0.042(3) -0.005(2) 0.001(2) -0.007(2)
C17 0.027(3) 0.034(3) 0.041(3) -0.007(2) -0.004(2) -0.009(2)
C18 0.035(3) 0.027(2) 0.029(3) -0.002(2) -0.004(2) -0.007(2)
C19 0.039(3) 0.045(3) 0.059(4) -0.001(3) 0.004(3) -0.019(3)
C20 0.073(5) 0.053(4) 0.116(6) 0.030(4) -0.014(4) -0.030(4)
C21 0.055(4) 0.068(4) 0.099(5) 0.012(4) -0.004(4) -0.031(4)
C22 0.121(7) 0.128(6) 0.086(5) -0.047(5) 0.061(5) -0.082(6)
C23 0.036(3) 0.031(3) 0.025(3) -0.001(2) -0.002(2) -0.004(2)
C24 0.045(3) 0.049(3) 0.032(3) -0.005(2) -0.004(2) -0.016(3)
C25 0.063(4) 0.048(3) 0.033(3) -0.006(2) -0.004(3) -0.016(3)
C26 0.059(4) 0.035(3) 0.029(3) -0.003(2) 0.001(3) -0.007(3)
C27 0.042(3) 0.037(3) 0.044(3) 0.004(2) 0.002(3) -0.009(3)
C28 0.044(3) 0.033(3) 0.028(3) -0.003(2) -0.006(2) -0.010(3)
C29 0.073(5) 0.056(4) 0.032(3) -0.003(3) 0.014(3) -0.010(4)
C30 0.193(10) 0.224(10) 0.056(5) -0.035(6) 0.059(6) -0.140(9)
C31 0.147(9) 0.174(8) 0.036(4) 0.014(5) -0.003(5) 0.000(7)
C32 0.189(10) 0.087(6) 0.083(5) -0.024(4) 0.068(6) 0.004(6)
C33 0.027(3) 0.042(3) 0.031(3) 0.002(2) -0.004(2) -0.010(3)
C34 0.028(3) 0.040(3) 0.035(3) 0.003(2) -0.009(2) -0.002(3)
C35 0.027(3) 0.056(3) 0.045(3) -0.004(3) 0.002(3) 0.001(3)
C36 0.028(3) 0.084(4) 0.050(3) -0.005(3) 0.004(3) -0.012(3)
C37 0.036(3) 0.063(4) 0.050(3) 0.006(3) -0.005(3) -0.020(3)
C38 0.036(3) 0.053(3) 0.038(3) 0.000(2) -0.008(3) -0.013(3)
C39 0.031(3) 0.029(3) 0.035(3) -0.002(2) 0.000(2) 0.000(2)
C40 0.048(4) 0.032(3) 0.040(3) 0.001(2) 0.003(3) -0.006(3)
C41 0.053(4) 0.043(3) 0.030(3) -0.004(2) 0.001(3) -0.002(3)
C42 0.043(3) 0.032(3) 0.038(3) -0.007(2) -0.003(2) 0.002(3)
C43 0.045(3) 0.032(3) 0.035(3) 0.002(2) -0.005(2) -0.003(3)
C44 0.043(3) 0.032(3) 0.032(3) -0.005(2) -0.005(2) 0.000(3)
C45 0.057(4) 0.043(3) 0.039(3) -0.009(3) -0.009(3) -0.006(3)
C46 0.091(6) 0.073(4) 0.092(5) -0.025(4) -0.043(5) -0.005(4)
C47 0.094(6) 0.074(4) 0.064(4) -0.033(3) 0.015(4) -0.024(4)
C48 0.092(5) 0.056(4) 0.051(4) -0.007(3) -0.017(4) -0.025(4)
C49 0.046(3) 0.047(3) 0.042(3) -0.006(2) -0.017(3) -0.015(3)
C50 0.061(4) 0.055(4) 0.062(4) -0.020(3) -0.007(3) -0.025(3)
C51 0.065(4) 0.047(3) 0.069(4) -0.022(3) 0.002(3) -0.030(3)
C52 0.054(4) 0.032(3) 0.041(3) 0.000(2) -0.001(3) -0.012(3)
C1S 0.209(9) 0.43(2) 0.179(8) -0.016(18) 0.072(8) 0.019(14)
C2S 0.209(9) 0.43(2) 0.178(8) -0.016(18) 0.072(8) 0.019(14)
C3S 0.210(9) 0.43(2) 0.178(8) -0.017(18) 0.072(8) 0.020(14)
C4S 0.227(16) 0.24(2) 0.40(2) 0.081(17) -0.273(16) -0.114(15)
C5S 0.226(16) 0.24(2) 0.40(2) 0.080(17) -0.274(16) -0.116(15)
C6S 0.226(16) 0.24(2) 0.40(2) 0.080(17) -0.274(16) -0.117(15)

loop_
_atom_type_symbol
_atom_type_description
_atom_type_scat_dispersion_real
_atom_type_scat_dispersion_imag
_atom_type_scat_source
C C 0.0033 0.0016 'International Tables Vol C Tables 4.2.6.8 and 6.1.1.4'
H H 0.0000 0.0000 'International Tables Vol C Tables 4.2.6.8 and 6.1.1.4'
N N 0.0061 0.0033 'International Tables Vol C Tables 4.2.6.8 and 6.1.1.4'
O O 0.0106 0.0060 'International Tables Vol C Tables 4.2.6.8 and 6.1.1.4'
Cl Cl 0.1484 0.1585 'International Tables Vol C Tables 4.2.6.8 and 6.1.1.4'
Cr Cr 0.3209 0.6236 'International Tables Vol C Tables 4.2.6.8 and 6.1.1.4'

loop_
_geom_angle_atom_site_label_1
_geom_angle_atom_site_label_2
_geom_angle_atom_site_label_3
_geom_angle
_geom_angle_site_symmetry_1
_geom_angle_site_symmetry_3
_geom_angle_publ_flag
N1 Cr1 N2 81.19(16) . . ?
N1 Cr1 N4 94.76(15) . . ?
N2 Cr1 N4 94.14(15) . . ?
N1 Cr1 O1 175.31(14) . . ?
N2 Cr1 O1 100.85(15) . . ?
N4 Cr1 O1 89.32(13) . . ?
N1 Cr1 N3 80.63(14) . . ?
N2 Cr1 N3 160.57(15) . . ?
N4 Cr1 N3 80.62(13) . . ?
O1 Cr1 N3 97.79(13) . . ?
N1 Cr1 Cl1 88.70(11) . . ?
N2 Cr1 Cl1 92.97(11) . . ?
N4 Cr1 Cl1 172.50(12) . . ?
O1 Cr1 Cl1 86.99(9) . . ?
N3 Cr1 Cl1 93.41(9) . . ?
C49 O1 C52 108.3(3) . . ?
C49 O1 Cr1 123.2(3) . . ?
C52 O1 Cr1 128.3(3) . . ?
C33 N1 C8 127.8(4) . . ?
C33 N1 Cr1 115.9(3) . . ?
C8 N1 Cr1 115.3(3) . . ?
C34 N2 C39 122.8(4) . . ?
C34 N2 Cr1 114.6(3) . . ?
C39 N2 Cr1 122.2(3) . . ?
C13 N3 C1 112.1(3) . . ?
C13 N3 C7 114.7(3) . . ?
C1 N3 C7 109.7(3) . . ?
C13 N3 Cr1 110.3(2) . . ?
C1 N3 Cr1 106.8(2) . . ?
C7 N3 Cr1 102.4(3) . . ?
C2 N4 C23 115.0(4) . . ?
C2 N4 Cr1 115.5(3) . . ?
C23 N4 Cr1 125.8(3) . . ?
C6 C1 C2 122.4(4) . . ?
C6 C1 N3 120.9(4) . . ?
C2 C1 N3 116.7(4) . . ?
N4 C2 C1 119.9(4) . . ?
N4 C2 C3 124.6(4) . . ?
C1 C2 C3 115.6(4) . . ?
C4 C3 C2 121.4(4) . . ?
C3 C4 C5 121.4(4) . . ?
C4 C5 C6 118.7(4) . . ?
C5 C6 C1 120.5(4) . . ?
C12 C7 C8 120.9(4) . . ?
C12 C7 N3 121.5(4) . . ?
C8 C7 N3 117.6(4) . . ?
C9 C8 C7 118.2(4) . . ?
C9 C8 N1 126.0(4) . . ?
C7 C8 N1 115.5(4) . . ?
C10 C9 C8 120.9(5) . . ?
C11 C10 C9 120.4(5) . . ?
C10 C11 C12 120.0(5) . . ?
C7 C12 C11 119.6(5) . . ?
C14 C13 C18 118.4(4) . . ?
C14 C13 N3 122.1(4) . . ?
C18 C13 N3 119.3(4) . . ?
C15 C14 C13 120.6(5) . . ?
C14 C15 C16 122.6(4) . . ?
C17 C16 C15 116.2(4) . . ?
C17 C16 C19 123.3(4) . . ?
C15 C16 C19 120.5(4) . . ?
C16 C17 C18 121.6(4) . . ?
C13 C18 C17 120.6(4) . . ?
C16 C19 C22 109.8(4) . . ?
C16 C19 C21 112.2(4) . . ?
C22 C19 C21 109.0(5) . . ?
C16 C19 C20 108.9(4) . . ?
C22 C19 C20 110.4(5) . . ?
C21 C19 C20 106.6(5) . . ?
C28 C23 C24 117.2(4) . . ?
C28 C23 N4 121.2(4) . . ?
C24 C23 N4 121.6(4) . . ?
C25 C24 C23 120.6(5) . . ?
C26 C25 C24 122.6(5) . . ?
C27 C26 C25 115.8(5) . . ?
C27 C26 C29 123.0(5) . . ?
C25 C26 C29 121.2(5) . . ?
C26 C27 C28 122.9(5) . . ?
C27 C28 C23 120.9(5) . . ?
C30 C29 C32 111.6(7) . . ?
C30 C29 C31 105.3(6) . . ?
C32 C29 C31 105.8(6) . . ?
C30 C29 C26 113.9(5) . . ?
C32 C29 C26 108.4(5) . . ?
C31 C29 C26 111.4(5) . . ?
N1 C33 C38 128.0(4) . . ?
N1 C33 C34 112.9(4) . . ?
C38 C33 C34 118.9(5) . . ?
N2 C34 C35 126.0(5) . . ?
N2 C34 C33 114.6(4) . . ?
C35 C34 C33 119.4(5) . . ?
C36 C35 C34 119.3(5) . . ?
C35 C36 C37 122.5(5) . . ?
C38 C37 C36 119.5(5) . . ?
C37 C38 C33 120.2(5) . . ?
C44 C39 C40 118.2(4) . . ?
C44 C39 N2 118.9(4) . . ?
C40 C39 N2 122.4(4) . . ?
C41 C40 C39 119.7(5) . . ?
C40 C41 C42 123.2(5) . . ?
C41 C42 C43 116.1(5) . . ?
C41 C42 C45 121.3(4) . . ?
C43 C42 C45 122.6(5) . . ?
C44 C43 C42 121.4(5) . . ?
C43 C44 C39 121.1(4) . . ?
C46 C45 C47 109.3(5) . . ?
C46 C45 C42 108.8(4) . . ?
C47 C45 C42 109.5(5) . . ?
C46 C45 C48 107.1(5) . . ?
C47 C45 C48 108.5(5) . . ?
C42 C45 C48 113.5(4) . . ?
O1 C49 C50 105.5(4) . . ?
C51 C50 C49 103.6(4) . . ?
C52 C51 C50 101.9(4) . . ?
O1 C52 C51 105.6(4) . . ?
C1S C1S C2S 128(4) 2_566 . ?
C1S C2S C3S 132(3) . . ?
C4S C5S C6S 107.1(5) . . ?
C6S C6S C5S 110(3) 2_756 . ?

loop_
_geom_bond_atom_site_label_1
_geom_bond_atom_site_label_2
_geom_bond_distance
_geom_bond_site_symmetry_2
_geom_bond_publ_flag
Cr1 N1 1.932(4) . ?
Cr1 N2 1.959(4) . ?
Cr1 N4 2.019(4) . ?
Cr1 O1 2.102(3) . ?
Cr1 N3 2.216(3) . ?
Cr1 Cl1 2.3452(13) . ?
O1 C49 1.460(5) . ?
O1 C52 1.480(5) . ?
N1 C33 1.368(6) . ?
N1 C8 1.403(5) . ?
N2 C34 1.355(6) . ?
N2 C39 1.434(6) . ?
N3 C13 1.467(5) . ?
N3 C1 1.478(5) . ?
N3 C7 1.482(5) . ?
N4 C2 1.366(5) . ?
N4 C23 1.434(5) . ?
C1 C6 1.388(6) . ?
C1 C2 1.397(6) . ?
C2 C3 1.433(6) . ?
C3 C4 1.372(6) . ?
C4 C5 1.382(6) . ?
C5 C6 1.384(6) . ?
C7 C12 1.381(6) . ?
C7 C8 1.401(6) . ?
C8 C9 1.397(6) . ?
C9 C10 1.378(6) . ?
C10 C11 1.374(7) . ?
C11 C12 1.399(6) . ?
C13 C14 1.375(6) . ?
C13 C18 1.387(6) . ?
C14 C15 1.375(6) . ?
C15 C16 1.392(6) . ?
C16 C17 1.390(6) . ?
C16 C19 1.520(7) . ?
C17 C18 1.390(6) . ?
C19 C22 1.523(7) . ?
C19 C21 1.531(7) . ?
C19 C20 1.553(7) . ?
C23 C28 1.385(6) . ?
C23 C24 1.398(6) . ?
C24 C25 1.388(6) . ?
C25 C26 1.385(7) . ?
C26 C27 1.382(7) . ?
C26 C29 1.520(7) . ?
C27 C28 1.384(6) . ?
C29 C30 1.473(9) . ?
C29 C32 1.503(8) . ?
C29 C31 1.504(9) . ?
C33 C38 1.409(6) . ?
C33 C34 1.435(6) . ?
C34 C35 1.409(7) . ?
C35 C36 1.356(7) . ?
C36 C37 1.401(7) . ?
C37 C38 1.378(7) . ?
C39 C44 1.379(6) . ?
C39 C40 1.388(6) . ?
C40 C41 1.368(6) . ?
C41 C42 1.385(7) . ?
C42 C43 1.388(6) . ?
C42 C45 1.532(7) . ?
C43 C44 1.378(6) . ?
C45 C46 1.523(8) . ?
C45 C47 1.526(7) . ?
C45 C48 1.534(7) . ?
C49 C50 1.513(7) . ?
C50 C51 1.511(7) . ?
C51 C52 1.498(7) . ?
C1S C1S 1.29(4) 2_566 ?
C1S C2S 1.34(3) . ?
C2S C3S 1.46(2) . ?
C4S C5S 1.398(5) . ?
C5S C6S 1.399(5) . ?
C6S C6S 1.37(4) 2_756 ?

loop_
_geom_torsion_atom_site_label_1
_geom_torsion_atom_site_label_2
_geom_torsion_atom_site_label_3
_geom_torsion_atom_site_label_4
_geom_torsion
_geom_torsion_site_symmetry_1
_geom_torsion_site_symmetry_2
_geom_torsion_site_symmetry_3
_geom_torsion_site_symmetry_4
_geom_torsion_publ_flag
N1 Cr1 O1 C49 -176.4(16) . . . . ?
N2 Cr1 O1 C49 68.2(3) . . . . ?
N4 Cr1 O1 C49 -25.9(3) . . . . ?
N3 Cr1 O1 C49 -106.3(3) . . . . ?
Cl1 Cr1 O1 C49 160.6(3) . . . . ?
N1 Cr1 O1 C52 9.3(19) . . . . ?
N2 Cr1 O1 C52 -106.1(3) . . . . ?
N4 Cr1 O1 C52 159.8(3) . . . . ?
N3 Cr1 O1 C52 79.4(3) . . . . ?
Cl1 Cr1 O1 C52 -13.7(3) . . . . ?
N2 Cr1 N1 C33 -7.9(3) . . . . ?
N4 Cr1 N1 C33 85.5(3) . . . . ?
O1 Cr1 N1 C33 -124.1(17) . . . . ?
N3 Cr1 N1 C33 165.2(3) . . . . ?
Cl1 Cr1 N1 C33 -101.1(3) . . . . ?
N2 Cr1 N1 C8 161.7(3) . . . . ?
N4 Cr1 N1 C8 -104.8(3) . . . . ?
O1 Cr1 N1 C8 45.5(19) . . . . ?
N3 Cr1 N1 C8 -25.2(3) . . . . ?
Cl1 Cr1 N1 C8 68.5(3) . . . . ?
N1 Cr1 N2 C34 7.2(3) . . . . ?
N4 Cr1 N2 C34 -87.0(3) . . . . ?
O1 Cr1 N2 C34 -177.1(3) . . . . ?
N3 Cr1 N2 C34 -13.6(6) . . . . ?
Cl1 Cr1 N2 C34 95.4(3) . . . . ?
N1 Cr1 N2 C39 -179.3(3) . . . . ?
N4 Cr1 N2 C39 86.5(3) . . . . ?
O1 Cr1 N2 C39 -3.6(3) . . . . ?
N3 Cr1 N2 C39 159.9(4) . . . . ?
Cl1 Cr1 N2 C39 -91.1(3) . . . . ?
N1 Cr1 N3 C13 146.6(3) . . . . ?
N2 Cr1 N3 C13 167.5(4) . . . . ?
N4 Cr1 N3 C13 -116.9(3) . . . . ?
O1 Cr1 N3 C13 -28.9(3) . . . . ?
Cl1 Cr1 N3 C13 58.5(3) . . . . ?
N1 Cr1 N3 C1 -91.3(3) . . . . ?
N2 Cr1 N3 C1 -70.5(5) . . . . ?
N4 Cr1 N3 C1 5.2(3) . . . . ?
O1 Cr1 N3 C1 93.2(3) . . . . ?
Cl1 Cr1 N3 C1 -179.4(2) . . . . ?
N1 Cr1 N3 C7 24.0(2) . . . . ?
N2 Cr1 N3 C7 44.9(5) . . . . ?
N4 Cr1 N3 C7 120.5(3) . . . . ?
O1 Cr1 N3 C7 -151.5(2) . . . . ?
Cl1 Cr1 N3 C7 -64.1(2) . . . . ?
N1 Cr1 N4 C2 73.2(3) . . . . ?
N2 Cr1 N4 C2 154.7(3) . . . . ?
O1 Cr1 N4 C2 -104.5(3) . . . . ?
N3 Cr1 N4 C2 -6.5(3) . . . . ?
Cl1 Cr1 N4 C2 -44.0(10) . . . . ?
N1 Cr1 N4 C23 -83.7(4) . . . . ?
N2 Cr1 N4 C23 -2.2(4) . . . . ?
O1 Cr1 N4 C23 98.6(4) . . . . ?
N3 Cr1 N4 C23 -163.4(4) . . . . ?
Cl1 Cr1 N4 C23 159.1(7) . . . . ?
C13 N3 C1 C6 -61.8(5) . . . . ?
C7 N3 C1 C6 67.0(5) . . . . ?
Cr1 N3 C1 C6 177.3(3) . . . . ?
C13 N3 C1 C2 117.5(4) . . . . ?
C7 N3 C1 C2 -113.7(4) . . . . ?
Cr1 N3 C1 C2 -3.4(5) . . . . ?
C23 N4 C2 C1 166.2(4) . . . . ?
Cr1 N4 C2 C1 6.8(5) . . . . ?
C23 N4 C2 C3 -14.7(6) . . . . ?
Cr1 N4 C2 C3 -174.2(4) . . . . ?
C6 C1 C2 N4 177.5(4) . . . . ?
N3 C1 C2 N4 -1.8(6) . . . . ?
C6 C1 C2 C3 -1.7(7) . . . . ?
N3 C1 C2 C3 179.1(4) . . . . ?
N4 C2 C3 C4 -177.5(5) . . . . ?
C1 C2 C3 C4 1.6(7) . . . . ?
C2 C3 C4 C5 -0.6(8) . . . . ?
C3 C4 C5 C6 -0.5(7) . . . . ?
C4 C5 C6 C1 0.5(7) . . . . ?
C2 C1 C6 C5 0.6(7) . . . . ?
N3 C1 C6 C5 179.9(4) . . . . ?
C13 N3 C7 C12 40.2(5) . . . . ?
C1 N3 C7 C12 -87.1(5) . . . . ?
Cr1 N3 C7 C12 159.7(3) . . . . ?
C13 N3 C7 C8 -140.7(4) . . . . ?
C1 N3 C7 C8 92.1(4) . . . . ?
Cr1 N3 C7 C8 -21.2(4) . . . . ?
C12 C7 C8 C9 -2.8(6) . . . . ?
N3 C7 C8 C9 178.1(4) . . . . ?
C12 C7 C8 N1 -177.1(4) . . . . ?
N3 C7 C8 N1 3.7(6) . . . . ?
C33 N1 C8 C9 14.6(7) . . . . ?
Cr1 N1 C8 C9 -153.5(4) . . . . ?
C33 N1 C8 C7 -171.5(4) . . . . ?
Cr1 N1 C8 C7 20.3(5) . . . . ?
C7 C8 C9 C10 1.4(7) . . . . ?
N1 C8 C9 C10 175.0(4) . . . . ?
C8 C9 C10 C11 0.7(7) . . . . ?
C9 C10 C11 C12 -1.4(7) . . . . ?
C8 C7 C12 C11 2.2(7) . . . . ?
N3 C7 C12 C11 -178.8(4) . . . . ?
C10 C11 C12 C7 0.0(7) . . . . ?
C1 N3 C13 C14 154.1(4) . . . . ?
C7 N3 C13 C14 28.1(5) . . . . ?
Cr1 N3 C13 C14 -86.9(4) . . . . ?
C1 N3 C13 C18 -30.1(5) . . . . ?
C7 N3 C13 C18 -156.1(4) . . . . ?
Cr1 N3 C13 C18 88.8(4) . . . . ?
C18 C13 C14 C15 1.0(6) . . . . ?
N3 C13 C14 C15 176.8(4) . . . . ?
C13 C14 C15 C16 -0.3(7) . . . . ?
C14 C15 C16 C17 -0.8(7) . . . . ?
C14 C15 C16 C19 -178.5(4) . . . . ?
C15 C16 C17 C18 1.2(6) . . . . ?
C19 C16 C17 C18 179.0(4) . . . . ?
C14 C13 C18 C17 -0.5(6) . . . . ?
N3 C13 C18 C17 -176.4(4) . . . . ?
C16 C17 C18 C13 -0.6(7) . . . . ?
C17 C16 C19 C22 120.6(6) . . . . ?
C15 C16 C19 C22 -61.8(6) . . . . ?
C17 C16 C19 C21 -0.7(7) . . . . ?
C15 C16 C19 C21 176.9(5) . . . . ?
C17 C16 C19 C20 -118.4(5) . . . . ?
C15 C16 C19 C20 59.2(6) . . . . ?
C2 N4 C23 C28 -85.4(5) . . . . ?
Cr1 N4 C23 C28 71.6(5) . . . . ?
C2 N4 C23 C24 92.8(5) . . . . ?
Cr1 N4 C23 C24 -110.2(5) . . . . ?
C28 C23 C24 C25 -2.8(7) . . . . ?
N4 C23 C24 C25 178.9(4) . . . . ?
C23 C24 C25 C26 -0.4(8) . . . . ?
C24 C25 C26 C27 3.0(7) . . . . ?
C24 C25 C26 C29 -175.8(5) . . . . ?
C25 C26 C27 C28 -2.4(7) . . . . ?
C29 C26 C27 C28 176.4(5) . . . . ?
C26 C27 C28 C23 -0.7(7) . . . . ?
C24 C23 C28 C27 3.3(7) . . . . ?
N4 C23 C28 C27 -178.4(4) . . . . ?
C27 C26 C29 C30 13.1(8) . . . . ?
C25 C26 C29 C30 -168.2(6) . . . . ?
C27 C26 C29 C32 -111.8(7) . . . . ?
C25 C26 C29 C32 66.9(8) . . . . ?
C27 C26 C29 C31 132.0(6) . . . . ?
C25 C26 C29 C31 -49.2(8) . . . . ?
C8 N1 C33 C38 23.3(7) . . . . ?
Cr1 N1 C33 C38 -168.6(4) . . . . ?
C8 N1 C33 C34 -160.9(4) . . . . ?
Cr1 N1 C33 C34 7.2(5) . . . . ?
C39 N2 C34 C35 -0.2(7) . . . . ?
Cr1 N2 C34 C35 173.2(4) . . . . ?
C39 N2 C34 C33 -178.8(4) . . . . ?
Cr1 N2 C34 C33 -5.3(5) . . . . ?
N1 C33 C34 N2 -1.1(6) . . . . ?
C38 C33 C34 N2 175.1(4) . . . . ?
N1 C33 C34 C35 -179.8(4) . . . . ?
C38 C33 C34 C35 -3.5(7) . . . . ?
N2 C34 C35 C36 -175.0(5) . . . . ?
C33 C34 C35 C36 3.5(7) . . . . ?
C34 C35 C36 C37 -0.5(8) . . . . ?
C35 C36 C37 C38 -2.4(8) . . . . ?
C36 C37 C38 C33 2.2(7) . . . . ?
N1 C33 C38 C37 176.3(4) . . . . ?
C34 C33 C38 C37 0.7(7) . . . . ?
C34 N2 C39 C44 -126.8(5) . . . . ?
Cr1 N2 C39 C44 60.3(5) . . . . ?
C34 N2 C39 C40 61.3(6) . . . . ?
Cr1 N2 C39 C40 -111.7(5) . . . . ?
C44 C39 C40 C41 -2.6(7) . . . . ?
N2 C39 C40 C41 169.4(5) . . . . ?
C39 C40 C41 C42 -1.3(8) . . . . ?
C40 C41 C42 C43 4.9(8) . . . . ?
C40 C41 C42 C45 -171.5(5) . . . . ?
C41 C42 C43 C44 -4.8(8) . . . . ?
C45 C42 C43 C44 171.5(5) . . . . ?
C42 C43 C44 C39 1.2(8) . . . . ?
C40 C39 C44 C43 2.6(7) . . . . ?
N2 C39 C44 C43 -169.6(5) . . . . ?
C41 C42 C45 C46 61.5(7) . . . . ?
C43 C42 C45 C46 -114.6(6) . . . . ?
C41 C42 C45 C47 -57.9(6) . . . . ?
C43 C42 C45 C47 125.9(5) . . . . ?
C41 C42 C45 C48 -179.3(5) . . . . ?
C43 C42 C45 C48 4.5(7) . . . . ?
C52 O1 C49 C50 7.8(5) . . . . ?
Cr1 O1 C49 C50 -167.5(3) . . . . ?
O1 C49 C50 C51 -29.0(6) . . . . ?
C49 C50 C51 C52 38.6(5) . . . . ?
C49 O1 C52 C51 16.7(5) . . . . ?
Cr1 O1 C52 C51 -168.3(3) . . . . ?
C50 C51 C52 O1 -34.1(5) . . . . ?
C1S C1S C2S C3S 153(3) 2_566 . . . ?
C4S C5S C6S C6S 164(3) . . . 2_756 ?
